data_2014866
loop_
_publ_author_name
'Goverdhan Mehta'
'Saikat Sen'
'Siddharth Dey'

_publ_section_title
;
 (1<i>S</i>*,2<i>S</i>*,4<i>S</i>*,5<i>S</i>*)-Cyclohexane-1,2,4,5-tetrol
 monohydrate
;
_journal_issue 6
_journal_name_full 'Acta Crystallographica Section C'
_journal_page_first o358
_journal_page_last o360
_journal_paper_doi 10.1107/S0108270105011066
_journal_volume 61
_journal_year 2005
_chemical_formula_iupac 'C6 H12 O4 , H2 O'
_chemical_formula_moiety 'C6 H12 O4 , H2 O'
_chemical_formula_structural 'C6 H12 O4 , H2 O'
_chemical_formula_sum 'C6 H14 O5'
_chemical_formula_weight 166.17
_chemical_name_systematic
;
(1S*,2S*,4S*,5S*)Cyclohexane-1,2,4,5-tetrol monohydrate
;
_space_group_IT_number 5
_symmetry_cell_setting monoclinic
_symmetry_space_group_name_Hall 'C 2y'
_symmetry_space_group_name_H-M 'C 1 2 1'
_atom_sites_solution_hydrogens geom
_atom_sites_solution_primary direct
_atom_sites_solution_secondary difmap
_cell_angle_alpha 90
_cell_angle_beta 103.877(3)
_cell_angle_gamma 90
_cell_formula_units_Z 2
_cell_length_a 10.675(2)
_cell_length_b 7.3502(15)
_cell_length_c 5.1968(11)
_cell_measurement_reflns_used 500
_cell_measurement_temperature 296(2)
_cell_measurement_theta_max 27.2
_cell_measurement_theta_min 3.4
_cell_volume 395.86(14)
_computing_cell_refinement 'SAINT (Bruker, 1998)'
_computing_data_collection 'SMART (Bruker, 1998)'
_computing_data_reduction SAINT
_computing_molecular_graphics 'ORTEP-3 for Windows (Farrugia, 1997) and CAMERON (Watkin <i>et al.</i>, 1993)'
_computing_publication_material 'PLATON (Spek, 2003)'
_computing_structure_refinement 'SHELXL97 (Sheldrick, 1997)'
_computing_structure_solution 'SIR92 (Altomare <i>et al.</i>, 1994)'
_diffrn_ambient_temperature 296(2)
_diffrn_measured_fraction_theta_full 0.997
_diffrn_measured_fraction_theta_max 0.987
_diffrn_measurement_device_type 'Bruker SMART CCD area-detector'
_diffrn_measurement_method '\f and \w'
_diffrn_radiation_monochromator graphite
_diffrn_radiation_source 'fine focus sealed tube'
_diffrn_radiation_type MoK\a
_diffrn_radiation_wavelength 0.71073
_diffrn_reflns_av_R_equivalents 0.0221
_diffrn_reflns_av_sigmaI/netI 0.0194
_diffrn_reflns_limit_h_max 13
_diffrn_reflns_limit_h_min -13
_diffrn_reflns_limit_k_max 9
_diffrn_reflns_limit_k_min -8
_diffrn_reflns_limit_l_max 6
_diffrn_reflns_limit_l_min -6
_diffrn_reflns_number 1567
_diffrn_reflns_reduction_process ' ?'
_diffrn_reflns_theta_full 25.00
_diffrn_reflns_theta_max 27.00
_diffrn_reflns_theta_min 3.40
_exptl_absorpt_coefficient_mu 0.121
_exptl_absorpt_correction_T_max 0.9497
_exptl_absorpt_correction_T_min 0.9218
_exptl_absorpt_correction_type multi-scan
_exptl_absorpt_process_details '(SADABS; Sheldrick, 1996)'
_exptl_crystal_colour colourless
_exptl_crystal_density_diffrn 1.394
_exptl_crystal_density_method 'not measured'
_exptl_crystal_description block
_exptl_crystal_F_000 180
_exptl_crystal_size_max 0.50
_exptl_crystal_size_mid 0.45
_exptl_crystal_size_min 0.43
_refine_diff_density_max 0.207
_refine_diff_density_min -0.299
_refine_ls_abs_structure_details 'see text'
_refine_ls_extinction_coef 0.52(4)
_refine_ls_extinction_expression Fc^*^=kFc[1+0.001xFc^2^\l^3^/sin(2\q)]^-1/4^
_refine_ls_extinction_method 'SHELXL97 (Sheldrick, 1997)'
_refine_ls_goodness_of_fit_ref 1.168
_refine_ls_hydrogen_treatment mixed
_refine_ls_matrix_type full
_refine_ls_number_parameters 58
_refine_ls_number_reflns 465
_refine_ls_number_restraints 1
_refine_ls_restrained_S_all 1.167
_refine_ls_R_factor_all 0.0333
_refine_ls_R_factor_gt 0.0331
_refine_ls_shift/su_max 0.000
_refine_ls_shift/su_mean 0.000
_refine_ls_structure_factor_coef Fsqd
_refine_ls_weighting_details 'calc w = 1/[\s^2^(Fo^2^)+(0.0529P)^2^+0.07P] where P=(Fo^2^+2Fc^2^)/3'
_refine_ls_weighting_scheme calc
_refine_ls_wR_factor_gt 0.0820
_refine_ls_wR_factor_ref 0.0822
_reflns_number_gt 461
_reflns_number_total 465
_reflns_threshold_expression I>2\s(I)
_cod_data_source_file ob1226.cif
_cod_data_source_block I
_cod_depositor_comments
;
The following automatic conversions were performed:
'_symmetry_cell_setting' value 'Monoclinic' changed to 'monoclinic'
according to '/home/saulius/struct/CIF-dictionaries/cif_core.dic'
dictionary named 'cif_core.dic' version 2.4.1 from 2010-06-29.

Automatic conversion script
Id: cif_fix_enum 1527 2010-12-29 10:47:43Z saulius 

The following automatic conversions were performed:

'_symmetry_cell_setting' value 'Monoclinic' changed to 'monoclinic'
according to /home/saulius/struct/CIF-dictionaries/cif_core.dic
dictionary named 'cif_core.dic' version 2.4.1 from 2010-06-29.

Automatic conversion script
Id: cif_fix_values 1715 2011-07-08 13:25:40Z adriana 
;
_cod_original_sg_symbol_H-M 'C 2'
_cod_database_code 2014866

loop_
_symmetry_equiv_pos_as_xyz
x,y,z
-x,y,-z
1/2+x,1/2+y,z
1/2-x,1/2+y,-z

loop_
_atom_site_label
_atom_site_fract_x
_atom_site_fract_y
_atom_site_fract_z
_atom_site_U_iso_or_equiv
_atom_site_adp_type
_atom_site_calc_flag
_atom_site_refinement_flags
_atom_site_occupancy
_atom_site_disorder_assembly
_atom_site_disorder_group
_atom_site_type_symbol
C1 0.92576(14) 0.0206(3) 0.4646(3) 0.0261(4) Uani d . 1 . . C
C2 0.87236(16) 0.1937(3) 0.3212(3) 0.0281(5) Uani d . 1 . . C
C3 0.92668(14) 0.3657(3) 0.4719(3) 0.0267(4) Uani d . 1 . . C
O1 0.88087(11) 0.00866(19) 0.7032(3) 0.0323(4) Uani d . 1 . . O
O2 0.87963(12) 0.52462(19) 0.3210(3) 0.0400(5) Uani d . 1 . . O
O1W 1.0000 0.7151(3) 0.0000 0.0365(5) Uani d S 1 . . O
H1 0.8940 -0.0844 0.3514 0.031 Uiso calc R 1 . . H
H2A 0.7792 0.1939 0.2936 0.034 Uiso calc R 1 . . H
H2B 0.8921 0.1953 0.1485 0.034 Uiso calc R 1 . . H
H3 0.9006 0.3696 0.6402 0.032 Uiso calc R 1 . . H
H1O 0.9126 -0.0811 0.7880 0.048 Uiso calc R 1 . . H
H2O 0.8013 0.5318 0.3018 0.060 Uiso calc R 1 . . H
H1W 0.962(2) 0.651(4) 0.083(5) 0.035(6) Uiso d . 1 . . H

loop_
_atom_site_aniso_label
_atom_site_aniso_U_11
_atom_site_aniso_U_22
_atom_site_aniso_U_33
_atom_site_aniso_U_12
_atom_site_aniso_U_13
_atom_site_aniso_U_23
C1 0.0229(8) 0.0225(8) 0.0347(8) -0.0012(7) 0.0103(6) -0.0021(7)
C2 0.0236(8) 0.0280(10) 0.0319(8) 0.0001(7) 0.0052(6) -0.0003(7)
C3 0.0252(9) 0.0223(8) 0.0351(9) 0.0020(7) 0.0124(6) 0.0038(7)
O1 0.0292(6) 0.0310(7) 0.0407(7) 0.0013(6) 0.0163(5) 0.0066(6)
O2 0.0289(7) 0.0300(8) 0.0654(10) 0.0061(6) 0.0196(6) 0.0170(7)
O1W 0.0489(11) 0.0262(9) 0.0406(10) 0.000 0.0229(9) 0.000

loop_
_atom_type_symbol
_atom_type_description
_atom_type_scat_dispersion_real
_atom_type_scat_dispersion_imag
_atom_type_scat_source
O O 0.0106 0.0060 'International Tables Vol C Tables 4.2.6.8 and 6.1.1.4'
H H 0.0000 0.0000 'International Tables Vol C Tables 4.2.6.8 and 6.1.1.4'
C C 0.0033 0.0016 'International Tables Vol C Tables 4.2.6.8 and 6.1.1.4'

loop_
_geom_angle_atom_site_label_1
_geom_angle_atom_site_label_2
_geom_angle_atom_site_label_3
_geom_angle_site_symmetry_1
_geom_angle_site_symmetry_3
_geom_angle
_geom_angle_publ_flag
C1 C2 C3 . . 113.04(14) yes
C1 C1 H1 2_756 . 109.3 ?
C1 C2 H2A . . 109.0 ?
C1 C2 H2B . . 109.0 ?
C1 O1 H1O . . 109.5 ?
C2 C1 C1 . 2_756 111.24(11) yes
C2 C1 H1 . . 109.3 ?
C2 C3 H3 . . 109.2 ?
C3 C3 C2 2_756 . 110.20(10) yes
C3 O2 H2O . . 109.5 ?
C3 C2 H2A . . 109.0 ?
C3 C2 H2B . . 109.0 ?
C3 C3 H3 2_756 . 109.2 ?
O1 C1 C2 . . 108.19(14) ?
O1 C1 C1 . 2_756 109.35(16) ?
O1 C1 H1 . . 109.3 ?
O2 C3 C3 . 2_756 108.37(10) ?
O2 C3 C2 . . 110.79(13) ?
O2 C3 H3 . . 109.2 ?
H2A C2 H2B . . 107.8 ?
H1W O1W H1W . 2_755 110(3) ?

loop_
_geom_bond_atom_site_label_1
_geom_bond_atom_site_label_2
_geom_bond_site_symmetry_2
_geom_bond_distance
_geom_bond_publ_flag
C1 C1 2_756 1.539(3) ?
C1 H1 . 0.9800 ?
C2 C1 . 1.515(3) ?
C2 C3 . 1.526(2) ?
C2 H2A . 0.9700 ?
C2 H2B . 0.9700 ?
C3 C3 2_756 1.522(3) ?
C3 H3 . 0.9800 ?
O1 C1 . 1.435(2) ?
O1 H1O . 0.8200 ?
O2 C3 . 1.429(2) ?
O2 H2O . 0.8200 ?
O1W H1W . 0.81(3) ?

loop_
_geom_hbond_atom_site_label_D
_geom_hbond_atom_site_label_H
_geom_hbond_atom_site_label_A
_geom_hbond_site_symmetry_A
_geom_hbond_distance_DH
_geom_hbond_distance_HA
_geom_hbond_distance_DA
_geom_hbond_angle_DHA
_geom_hbond_publ_flag
O1 H1O O1W 1_546 0.82 1.96 2.777(2) 176 yes
O1 H1O O1W 2_746 0.82 1.96 2.777(2) 176 no
O2 H2O O1 4_656 0.82 1.95 2.756(2) 169 yes
O1W H1W O2 1_555 0.81(3) 1.92(3) 2.724(2) 172(3) yes

loop_
_geom_torsion_atom_site_label_1
_geom_torsion_atom_site_label_2
_geom_torsion_atom_site_label_3
_geom_torsion_atom_site_label_4
_geom_torsion_site_symmetry_4
_geom_torsion
_geom_torsion_publ_flag
C1 C2 C3 O2 . 176.33(14) yes
C1 C2 C3 C3 2_756 56.40(19) yes
C3 C2 C1 O1 . 66.39(16) yes
C3 C2 C1 C1 2_756 -53.7(2) yes
